data_4330036
loop_
_publ_author_name
'Qisheng Lin'
'Volodymyr Smetana'
'Gordon J. Miller'
'John D. Corbett'

_publ_contact_author_address
;Ames Laboratory, US-DOE&
Dept. of Chem.
Iowa State University
Ames, IA, 50011
;
_publ_contact_author_email jcorbett@iastate.edu
_publ_contact_author_name 'John D. Corbett'
_publ_section_title
;
 Conventional and Stuffed Bergman-Type Phases in the Na-Au-T (T = Ga, Ge,
 Sn) Systems: Syntheses, Structures, Coloring of Cluster Centers, and
 Fermi Sphere-Brillouin Zone Interactions
;
_journal_name_full 'Inorganic Chemistry'
_journal_page_first 8882
_journal_page_last 8889
_journal_paper_doi 10.1021/ic300866q
_journal_volume 51
_journal_year 2012
_chemical_formula_sum 'Au35.97 Ga19.03 Na26'
_chemical_formula_weight 9008.76
_chemical_name_systematic
; 
 ? 
;
_space_group_IT_number 204
_symmetry_cell_setting cubic
_symmetry_space_group_name_Hall '-I 2 2 3'
_symmetry_space_group_name_H-M 'I m -3'
_atom_sites_solution_primary direct
_atom_sites_solution_secondary difmap
_audit_creation_method SHELXL-97
_cell_angle_alpha 90.00
_cell_angle_beta 90.00
_cell_angle_gamma 90.00
_cell_formula_units_Z 2
_cell_length_a 14.5970(17)
_cell_length_b 14.5970(17)
_cell_length_c 14.5970(17)
_cell_measurement_reflns_used 633
_cell_measurement_temperature 293(2)
_cell_measurement_theta_max 28.41
_cell_measurement_theta_min 1.97
_cell_volume 3110.2(6)
_computing_structure_refinement 'SHELXL-97 (Sheldrick, 1997)'
_computing_structure_solution 'SHELXS-97 (Sheldrick, 1990)'
_diffrn_ambient_temperature 293(2)
_diffrn_measured_fraction_theta_full 0.990
_diffrn_measured_fraction_theta_max 0.990
_diffrn_radiation_monochromator graphite
_diffrn_radiation_source 'fine-focus sealed tube'
_diffrn_radiation_type MoK\a
_diffrn_radiation_wavelength 0.71073
_diffrn_reflns_av_R_equivalents 0.0980
_diffrn_reflns_av_sigmaI/netI 0.0352
_diffrn_reflns_limit_h_max 19
_diffrn_reflns_limit_h_min -19
_diffrn_reflns_limit_k_max 18
_diffrn_reflns_limit_k_min -19
_diffrn_reflns_limit_l_max 19
_diffrn_reflns_limit_l_min -19
_diffrn_reflns_number 13769
_diffrn_reflns_theta_full 28.41
_diffrn_reflns_theta_max 28.41
_diffrn_reflns_theta_min 1.97
_exptl_absorpt_coefficient_mu 92.686
_exptl_absorpt_correction_T_max 0.17
_exptl_absorpt_correction_T_min 0.12
_exptl_absorpt_correction_type empirical
_exptl_absorpt_process_details SADABS
_exptl_crystal_colour metallic
_exptl_crystal_density_diffrn 9.620
_exptl_crystal_description 'IRREGULAR BLOCK'
_exptl_crystal_F_000 7435
_exptl_crystal_size_max 0.024
_exptl_crystal_size_mid 0.021
_exptl_crystal_size_min 0.019
_refine_diff_density_max 2.856
_refine_diff_density_min -4.083
_refine_diff_density_rms 0.496
_refine_ls_extinction_coef 0.000052(6)
_refine_ls_extinction_expression Fc^*^=kFc[1+0.001xFc^2^\l^3^/sin(2\q)]^-1/4^
_refine_ls_extinction_method SHELXL
_refine_ls_goodness_of_fit_ref 1.068
_refine_ls_matrix_type full
_refine_ls_number_parameters 43
_refine_ls_number_reflns 726
_refine_ls_number_restraints 0
_refine_ls_restrained_S_all 1.068
_refine_ls_R_factor_all 0.0381
_refine_ls_R_factor_gt 0.0289
_refine_ls_shift/su_max 0.001
_refine_ls_shift/su_mean 0.000
_refine_ls_structure_factor_coef Fsqd
_refine_ls_weighting_details 'calc w=1/[\s^2^(Fo^2^)+(0.0222P)^2^+96.9268P] where P=(Fo^2^+2Fc^2^)/3'
_refine_ls_weighting_scheme calc
_refine_ls_wR_factor_gt 0.0589
_refine_ls_wR_factor_ref 0.0626
_reflns_number_gt 633
_reflns_number_total 726
_reflns_threshold_expression >2sigma(I)
_cod_data_source_file ic300866q_si_002_2.cif
_cod_data_source_block crystal-2
_cod_database_code 4330036

loop_
_symmetry_equiv_pos_as_xyz
'x, y, z'
'-x, -y, z'
'x, -y, -z'
'-x, y, -z'
'y, z, x'
'-y, -z, x'
'y, -z, -x'
'-y, z, -x'
'z, x, y'
'-z, x, -y'
'-z, -x, y'
'z, -x, -y'
'x+1/2, y+1/2, z+1/2'
'-x+1/2, -y+1/2, z+1/2'
'x+1/2, -y+1/2, -z+1/2'
'-x+1/2, y+1/2, -z+1/2'
'y+1/2, z+1/2, x+1/2'
'-y+1/2, -z+1/2, x+1/2'
'y+1/2, -z+1/2, -x+1/2'
'-y+1/2, z+1/2, -x+1/2'
'z+1/2, x+1/2, y+1/2'
'-z+1/2, x+1/2, -y+1/2'
'-z+1/2, -x+1/2, y+1/2'
'z+1/2, -x+1/2, -y+1/2'
'-x, -y, -z'
'x, y, -z'
'-x, y, z'
'x, -y, z'
'-y, -z, -x'
'y, z, -x'
'-y, z, x'
'y, -z, x'
'-z, -x, -y'
'z, -x, y'
'z, x, -y'
'-z, x, y'
'-x+1/2, -y+1/2, -z+1/2'
'x+1/2, y+1/2, -z+1/2'
'-x+1/2, y+1/2, z+1/2'
'x+1/2, -y+1/2, z+1/2'
'-y+1/2, -z+1/2, -x+1/2'
'y+1/2, z+1/2, -x+1/2'
'-y+1/2, z+1/2, x+1/2'
'y+1/2, -z+1/2, x+1/2'
'-z+1/2, -x+1/2, -y+1/2'
'z+1/2, -x+1/2, y+1/2'
'z+1/2, x+1/2, -y+1/2'
'-z+1/2, x+1/2, y+1/2'

loop_
_atom_site_label
_atom_site_type_symbol
_atom_site_fract_x
_atom_site_fract_y
_atom_site_fract_z
_atom_site_U_iso_or_equiv
_atom_site_adp_type
_atom_site_occupancy
_atom_site_symmetry_multiplicity
_atom_site_calc_flag
_atom_site_refinement_flags
Au1 Au 0.18676(3) 0.15127(3) -0.40378(3) 0.01718(18) Uani 0.882(4) 1 d P
Ga1 Ga 0.18676(3) 0.15127(3) -0.40378(3) 0.01718(18) Uani 0.118(4) 1 d P
Au2 Au 0.09936(3) 0.0000 -0.16382(3) 0.01051(19) Uani 1 2 d S
Ga3 Ga 0.19063(10) 0.0000 -0.31066(10) 0.0126(4) Uani 1 2 d S
Au4 Au 0.09035(11) 0.0000 -0.5000 0.0364(6) Uani 0.469(7) 4 d SP
Ga4 Ga 0.09035(11) 0.0000 -0.5000 0.0364(6) Uani 0.531(7) 4 d SP
Ga5 Ga 0.0000 0.0000 0.0000 0.0082(9) Uani 1 24 d S
Na1 Na 0.0000 0.1157(4) -0.3055(4) 0.0182(12) Uani 1 2 d S
Na2 Na 0.1888(3) 0.1888(3) -0.1888(3) 0.0151(14) Uani 1 3 d S
Na3 Na 0.3027(5) 0.0000 -0.5000 0.0149(17) Uani 1 4 d S

loop_
_atom_site_aniso_label
_atom_site_aniso_U_11
_atom_site_aniso_U_22
_atom_site_aniso_U_33
_atom_site_aniso_U_23
_atom_site_aniso_U_13
_atom_site_aniso_U_12
Au1 0.0202(3) 0.0167(3) 0.0147(3) 0.00379(16) 0.00087(15) 0.00205(16)
Ga1 0.0202(3) 0.0167(3) 0.0147(3) 0.00379(16) 0.00087(15) 0.00205(16)
Au2 0.0106(3) 0.0104(3) 0.0105(3) 0.000 0.00043(18) 0.000
Ga3 0.0155(7) 0.0102(7) 0.0120(7) 0.000 0.0034(5) 0.000
Au4 0.0391(10) 0.0170(8) 0.0530(11) 0.000 0.000 0.000
Ga4 0.0391(10) 0.0170(8) 0.0530(11) 0.000 0.000 0.000
Ga5 0.0082(9) 0.0082(9) 0.0082(9) 0.000 0.000 0.000
Na1 0.017(3) 0.027(3) 0.010(3) 0.008(2) 0.000 0.000
Na2 0.0151(14) 0.0151(14) 0.0151(14) 0.0015(15) 0.0015(15) -0.0015(15)
Na3 0.023(4) 0.011(4) 0.011(4) 0.000 0.000 0.000

loop_
_atom_type_symbol
_atom_type_description
_atom_type_scat_dispersion_real
_atom_type_scat_dispersion_imag
_atom_type_scat_source
Na Na 0.0362 0.0249 'International Tables Vol C Tables 4.2.6.8 and 6.1.1.4'
Ga Ga 0.2307 1.6083 'International Tables Vol C Tables 4.2.6.8 and 6.1.1.4'
Au Au -2.0133 8.8022 'International Tables Vol C Tables 4.2.6.8 and 6.1.1.4'

loop_
_geom_angle_atom_site_label_1
_geom_angle_atom_site_label_2
_geom_angle_atom_site_label_3
_geom_angle
_geom_angle_site_symmetry_1
_geom_angle_site_symmetry_3
Ga3 Au1 Ga3 177.93(5) . 46_554
Ga3 Au1 Ga1 121.61(3) . 26_554
Ga3 Au1 Ga1 58.679(18) 46_554 26_554
Ga3 Au1 Au1 121.61(3) . 26_554
Ga3 Au1 Au1 58.679(18) 46_554 26_554
Ga1 Au1 Au1 0.000(17) 26_554 26_554
Ga3 Au1 Ga1 125.00(3) . 46_554
Ga3 Au1 Ga1 55.91(3) 46_554 46_554
Ga1 Au1 Ga1 106.524(12) 26_554 46_554
Au1 Au1 Ga1 106.524(12) 26_554 46_554
Ga3 Au1 Au1 125.00(3) . 46_554
Ga3 Au1 Au1 55.91(3) 46_554 46_554
Ga1 Au1 Au1 106.524(12) 26_554 46_554
Au1 Au1 Au1 106.524(12) 26_554 46_554
Ga1 Au1 Au1 0.000(18) 46_554 46_554
Ga3 Au1 Ga1 59.63(4) . 43_554
Ga3 Au1 Ga1 118.32(4) 46_554 43_554
Ga1 Au1 Ga1 117.889(13) 26_554 43_554
Au1 Au1 Ga1 117.889(13) 26_554 43_554
Ga1 Au1 Ga1 119.763(3) 46_554 43_554
Au1 Au1 Ga1 119.763(3) 46_554 43_554
Ga3 Au1 Au1 59.63(4) . 43_554
Ga3 Au1 Au1 118.32(4) 46_554 43_554
Ga1 Au1 Au1 117.889(13) 26_554 43_554
Au1 Au1 Au1 117.889(13) 26_554 43_554
Ga1 Au1 Au1 119.763(3) 46_554 43_554
Au1 Au1 Au1 119.763(3) 46_554 43_554
Ga1 Au1 Au1 0.000(18) 43_554 43_554
Ga3 Au1 Au4 68.00(3) . .
Ga3 Au1 Au4 113.31(2) 46_554 .
Ga1 Au1 Au4 61.791(11) 26_554 .
Au1 Au1 Au4 61.791(11) 26_554 .
Ga1 Au1 Au4 122.33(3) 46_554 .
Au1 Au1 Au4 122.33(3) 46_554 .
Ga1 Au1 Au4 113.96(3) 43_554 .
Au1 Au1 Au4 113.96(3) 43_554 .
Ga3 Au1 Na3 67.74(4) . .
Ga3 Au1 Na3 111.30(4) 46_554 .
Ga1 Au1 Na3 63.21(4) 26_554 .
Au1 Au1 Na3 63.21(4) 26_554 .
Ga1 Au1 Na3 167.19(5) 46_554 .
Au1 Au1 Na3 167.19(5) 46_554 .
Ga1 Au1 Na3 63.56(10) 43_554 .
Au1 Au1 Na3 63.56(10) 43_554 .
Au4 Au1 Na3 61.16(12) . .
Ga3 Au1 Na1 68.71(10) . .
Ga3 Au1 Na1 113.13(10) 46_554 .
Ga1 Au1 Na1 117.33(9) 26_554 .
Au1 Au1 Na1 117.33(9) 26_554 .
Ga1 Au1 Na1 66.44(11) 46_554 .
Au1 Au1 Na1 66.44(11) 46_554 .
Ga1 Au1 Na1 117.92(8) 43_554 .
Au1 Au1 Na1 117.92(8) 43_554 .
Au4 Au1 Na1 71.35(11) . .
Na3 Au1 Na1 124.27(15) . .
Ga3 Au2 Ga5 179.37(4) . .
Ga3 Au2 Au2 121.86(4) . 2
Ga5 Au2 Au2 58.763(10) . 2
Ga3 Au2 Au2 121.33(3) . 10
Ga5 Au2 Au2 58.161(3) . 10
Au2 Au2 Au2 108.595(12) 2 10
Ga3 Au2 Au2 122.025(14) . 30
Ga5 Au2 Au2 58.161(3) . 30
Au2 Au2 Au2 60.560(12) 2 30
Au2 Au2 Au2 107.256(16) 10 30
Ga3 Au2 Au2 122.025(14) . 29
Ga5 Au2 Au2 58.161(3) . 29
Au2 Au2 Au2 60.560(12) 2 29
Au2 Au2 Au2 60.0 10 29
Au2 Au2 Au2 108.268(5) 30 29
Ga3 Au2 Au2 121.33(3) . 33
Ga5 Au2 Au2 58.161(3) . 33
Au2 Au2 Au2 108.595(12) 2 33
Au2 Au2 Au2 58.88(2) 10 33
Au2 Au2 Au2 60.0 30 33
Au2 Au2 Au2 107.256(16) 29 33
Ga3 Au2 Na1 70.96(8) . 2
Ga5 Au2 Na1 109.54(7) . 2
Au2 Au2 Na1 61.49(5) 2 2
Au2 Au2 Na1 167.68(8) 10 2
Au2 Au2 Na1 62.10(10) 30 2
Au2 Au2 Na1 115.65(7) 29 2
Au2 Au2 Na1 115.51(11) 33 2
Ga3 Au2 Na1 70.96(8) . .
Ga5 Au2 Na1 109.54(7) . .
Au2 Au2 Na1 61.49(5) 2 .
Au2 Au2 Na1 115.51(11) 10 .
Au2 Au2 Na1 115.65(7) 30 .
Au2 Au2 Na1 62.10(10) 29 .
Au2 Au2 Na1 167.68(8) 33 .
Na1 Au2 Na1 67.5(2) 2 .
Ga3 Au2 Na2 71.01(7) . .
Ga5 Au2 Na2 108.79(7) . .
Au2 Au2 Na2 115.16(3) 2 .
Au2 Au2 Na2 61.30(5) 10 .
Au2 Au2 Na2 166.91(7) 30 .
Au2 Au2 Na2 61.30(5) 29 .
Au2 Au2 Na2 113.69(4) 33 .
Na1 Au2 Na2 128.37(12) 2 .
Na1 Au2 Na2 67.87(8) . .
Ga3 Au2 Na2 71.01(7) . 28
Ga5 Au2 Na2 108.79(7) . 28
Au2 Au2 Na2 115.16(3) 2 28
Au2 Au2 Na2 113.69(4) 10 28
Au2 Au2 Na2 61.30(6) 30 28
Au2 Au2 Na2 166.91(7) 29 28
Au2 Au2 Na2 61.30(5) 33 28
Na1 Au2 Na2 67.87(8) 2 28
Na1 Au2 Na2 128.37(12) . 28
Na2 Au2 Na2 127.60(9) . 28
Ga3 Au2 Na1 71.27(11) . 33
Ga5 Au2 Na1 108.10(10) . 33
Au2 Au2 Na1 166.86(10) 2 33
Au2 Au2 Na1 60.35(9) 10 33
Au2 Au2 Na1 113.96(5) 30 33
Au2 Au2 Na1 113.96(5) 29 33
Au2 Au2 Na1 60.35(9) 33 33
Na1 Au2 Na1 128.28(12) 2 33
Na1 Au2 Na1 128.28(12) . 33
Na2 Au2 Na1 67.23(3) . 33
Na2 Au2 Na1 67.23(3) 28 33
Au2 Ga3 Ga1 115.70(3) . 28
Au2 Ga3 Au1 115.70(3) . 28
Ga1 Ga3 Au1 0.00(2) 28 28
Au2 Ga3 Au1 115.70(3) . .
Ga1 Ga3 Au1 116.72(6) 28 .
Au1 Ga3 Au1 116.72(6) 28 .
Au2 Ga3 Ga1 117.56(5) . 43_554
Ga1 Ga3 Ga1 116.99(5) 28 43_554
Au1 Ga3 Ga1 116.99(5) 28 43_554
Au1 Ga3 Ga1 64.45(2) . 43_554
Au2 Ga3 Au1 117.56(5) . 43_554
Ga1 Ga3 Au1 116.99(5) 28 43_554
Au1 Ga3 Au1 116.99(5) 28 43_554
Au1 Ga3 Au1 64.45(2) . 43_554
Ga1 Ga3 Au1 0.00(2) 43_554 43_554
Au2 Ga3 Ga1 117.56(5) . 18_544
Ga1 Ga3 Ga1 64.45(2) 28 18_544
Au1 Ga3 Ga1 64.45(2) 28 18_544
Au1 Ga3 Ga1 116.99(5) . 18_544
Ga1 Ga3 Ga1 62.64(4) 43_554 18_544
Au1 Ga3 Ga1 62.64(4) 43_554 18_544
Au2 Ga3 Au1 117.56(5) . 18_544
Ga1 Ga3 Au1 64.45(2) 28 18_544
Au1 Ga3 Au1 64.45(2) 28 18_544
Au1 Ga3 Au1 116.99(5) . 18_544
Ga1 Ga3 Au1 62.64(4) 43_554 18_544
Au1 Ga3 Au1 62.64(4) 43_554 18_544
Ga1 Ga3 Au1 0.00(2) 18_544 18_544
Au2 Ga3 Au4 120.23(6) . .
Ga1 Ga3 Au4 61.75(3) 28 .
Au1 Ga3 Au4 61.75(3) 28 .
Au1 Ga3 Au4 61.75(3) . .
Ga1 Ga3 Au4 112.80(5) 43_554 .
Au1 Ga3 Au4 112.80(5) 43_554 .
Ga1 Ga3 Au4 112.80(5) 18_544 .
Au1 Ga3 Au4 112.80(5) 18_544 .
Au2 Ga3 Na3 178.76(13) . .
Ga1 Ga3 Na3 63.90(5) 28 .
Au1 Ga3 Na3 63.90(5) 28 .
Au1 Ga3 Na3 63.90(5) . .
Ga1 Ga3 Na3 63.44(10) 43_554 .
Au1 Ga3 Na3 63.44(10) 43_554 .
Ga1 Ga3 Na3 63.44(10) 18_544 .
Au1 Ga3 Na3 63.44(10) 18_544 .
Au4 Ga3 Na3 58.53(12) . .
Au2 Ga3 Na1 61.92(9) . 2
Ga1 Ga3 Na1 63.37(9) 28 2
Au1 Ga3 Na1 63.37(9) 28 2
Au1 Ga3 Na1 115.79(10) . 2
Ga1 Ga3 Na1 179.47(10) 43_554 2
Au1 Ga3 Na1 179.47(10) 43_554 2
Ga1 Ga3 Na1 117.43(9) 18_544 2
Au1 Ga3 Na1 117.43(9) 18_544 2
Au4 Ga3 Na1 67.69(10) . 2
Na3 Ga3 Na1 117.08(13) . 2
Ga4 Au4 Au4 0.0 25_554 25_554
Ga4 Au4 Au1 118.27(3) 25_554 .
Au4 Au4 Au1 118.27(3) 25_554 .
Ga4 Au4 Ga1 118.27(3) 25_554 3_554
Au4 Au4 Ga1 118.27(3) 25_554 3_554
Au1 Au4 Ga1 123.46(6) . 3_554
Ga4 Au4 Ga1 118.27(3) 25_554 26_554
Au4 Au4 Ga1 118.27(3) 25_554 26_554
Au1 Au4 Ga1 56.42(2) . 26_554
Ga1 Au4 Ga1 96.00(4) 3_554 26_554
Ga4 Au4 Au1 118.27(3) 25_554 26_554
Au4 Au4 Au1 118.27(3) 25_554 26_554
Au1 Au4 Au1 56.42(2) . 26_554
Ga1 Au4 Au1 96.00(4) 3_554 26_554
Ga1 Au4 Au1 0.000(18) 26_554 26_554
Ga4 Au4 Au1 118.27(3) 25_554 3_554
Au4 Au4 Au1 118.27(3) 25_554 3_554
Au1 Au4 Au1 123.46(6) . 3_554
Ga1 Au4 Au1 0.00(2) 3_554 3_554
Ga1 Au4 Au1 96.00(4) 26_554 3_554
Au1 Au4 Au1 96.00(4) 26_554 3_554
Ga4 Au4 Ga1 118.27(3) 25_554 28
Au4 Au4 Ga1 118.27(3) 25_554 28
Au1 Au4 Ga1 96.00(4) . 28
Ga1 Au4 Ga1 56.42(2) 3_554 28
Ga1 Au4 Ga1 123.46(6) 26_554 28
Au1 Au4 Ga1 123.46(6) 26_554 28
Au1 Au4 Ga1 56.42(2) 3_554 28
Ga4 Au4 Au1 118.27(3) 25_554 28
Au4 Au4 Au1 118.27(3) 25_554 28
Au1 Au4 Au1 96.00(4) . 28
Ga1 Au4 Au1 56.42(2) 3_554 28
Ga1 Au4 Au1 123.46(6) 26_554 28
Au1 Au4 Au1 123.46(6) 26_554 28
Au1 Au4 Au1 56.42(2) 3_554 28
Ga1 Au4 Au1 0.00(2) 28 28
Ga4 Au4 Na3 180.000(1) 25_554 .
Au4 Au4 Na3 180.000(1) 25_554 .
Au1 Au4 Na3 61.73(3) . .
Ga1 Au4 Na3 61.73(3) 3_554 .
Ga1 Au4 Na3 61.73(3) 26_554 .
Au1 Au4 Na3 61.73(3) 26_554 .
Au1 Au4 Na3 61.73(3) 3_554 .
Ga1 Au4 Na3 61.73(3) 28 .
Au1 Au4 Na3 61.73(3) 28 .
Ga4 Au4 Ga3 117.91(4) 25_554 .
Au4 Au4 Ga3 117.91(4) 25_554 .
Au1 Au4 Ga3 50.254(16) . .
Ga1 Au4 Ga3 101.31(4) 3_554 .
Ga1 Au4 Ga3 101.31(4) 26_554 .
Au1 Au4 Ga3 101.31(4) 26_554 .
Au1 Au4 Ga3 101.31(4) 3_554 .
Ga1 Au4 Ga3 50.254(16) 28 .
Au1 Au4 Ga3 50.254(16) 28 .
Na3 Au4 Ga3 62.09(4) . .
Au2 Ga5 Au2 180.00(2) 30 6
Au2 Ga5 Au2 116.321(5) 30 26
Au2 Ga5 Au2 63.679(5) 6 26
Au2 Ga5 Au2 63.679(5) 30 2
Au2 Ga5 Au2 116.321(5) 6 2
Au2 Ga5 Au2 180.00(2) 26 2
Au2 Ga5 Au2 63.679(5) 30 34
Au2 Ga5 Au2 116.321(5) 6 34
Au2 Ga5 Au2 116.321(5) 26 34
Au2 Ga5 Au2 63.679(5) 2 34
Au2 Ga5 Au2 116.321(5) 30 10
Au2 Ga5 Au2 63.679(5) 6 10
Au2 Ga5 Au2 63.679(5) 26 10
Au2 Ga5 Au2 116.321(5) 2 10
Au2 Ga5 Au2 180.00(2) 34 10
Au2 Ga5 Au2 62.47(2) 30 5
Au2 Ga5 Au2 117.53(2) 6 5
Au2 Ga5 Au2 63.679(5) 26 5
Au2 Ga5 Au2 116.321(5) 2 5
Au2 Ga5 Au2 63.679(5) 34 5
Au2 Ga5 Au2 116.321(5) 10 5
Au2 Ga5 Au2 117.53(2) 30 29
Au2 Ga5 Au2 62.47(2) 6 29
Au2 Ga5 Au2 116.321(5) 26 29
Au2 Ga5 Au2 63.679(5) 2 29
Au2 Ga5 Au2 116.321(5) 34 29
Au2 Ga5 Au2 63.679(5) 10 29
Au2 Ga5 Au2 180.00(2) 5 29
Au2 Ga5 Au2 63.679(5) 30 .
Au2 Ga5 Au2 116.321(5) 6 .
Au2 Ga5 Au2 117.53(2) 26 .
Au2 Ga5 Au2 62.47(2) 2 .
Au2 Ga5 Au2 116.321(5) 34 .
Au2 Ga5 Au2 63.679(5) 10 .
Au2 Ga5 Au2 116.321(5) 5 .
Au2 Ga5 Au2 63.679(5) 29 .
Au2 Ga5 Au2 116.321(5) 30 25
Au2 Ga5 Au2 63.679(5) 6 25
Au2 Ga5 Au2 62.47(2) 26 25
Au2 Ga5 Au2 117.53(2) 2 25
Au2 Ga5 Au2 63.679(5) 34 25
Au2 Ga5 Au2 116.321(5) 10 25
Au2 Ga5 Au2 63.679(5) 5 25
Au2 Ga5 Au2 116.321(5) 29 25
Au2 Ga5 Au2 180.00(2) . 25
Au2 Ga5 Au2 63.679(5) 30 33
Au2 Ga5 Au2 116.321(5) 6 33
Au2 Ga5 Au2 63.679(5) 26 33
Au2 Ga5 Au2 116.321(5) 2 33
Au2 Ga5 Au2 117.53(2) 34 33
Au2 Ga5 Au2 62.47(2) 10 33
Au2 Ga5 Au2 63.679(5) 5 33
Au2 Ga5 Au2 116.321(5) 29 33
Au2 Ga5 Au2 63.679(5) . 33
Au2 Ga5 Au2 116.321(5) 25 33
Au2 Ga5 Au2 116.321(5) 30 9
Au2 Ga5 Au2 63.679(5) 6 9
Au2 Ga5 Au2 116.321(5) 26 9
Au2 Ga5 Au2 63.679(5) 2 9
Au2 Ga5 Au2 62.47(2) 34 9
Au2 Ga5 Au2 117.53(2) 10 9
Au2 Ga5 Au2 116.321(5) 5 9
Au2 Ga5 Au2 63.679(5) 29 9
Au2 Ga5 Au2 116.321(5) . 9
Au2 Ga5 Au2 63.679(5) 25 9
Au2 Ga5 Au2 180.00(2) 33 9
Au2 Na1 Au2 57.02(9) . 2
Au2 Na1 Na3 147.42(13) . 45_454
Au2 Na1 Na3 147.42(13) 2 45_454
Au2 Na1 Au2 57.55(9) . 29
Au2 Na1 Au2 57.55(9) 2 29
Na3 Na1 Au2 144.1(3) 45_454 29
Au2 Na1 Ga1 145.23(14) . 27
Au2 Na1 Ga1 89.33(4) 2 27
Na3 Na1 Ga1 60.81(8) 45_454 27
Au2 Na1 Ga1 114.17(11) 29 27
Au2 Na1 Au1 145.23(14) . 27
Au2 Na1 Au1 89.33(4) 2 27
Na3 Na1 Au1 60.81(8) 45_454 27
Au2 Na1 Au1 114.17(11) 29 27
Ga1 Na1 Au1 0.00(2) 27 27
Au2 Na1 Au1 89.33(4) . .
Au2 Na1 Au1 145.23(14) 2 .
Na3 Na1 Au1 60.81(8) 45_454 .
Au2 Na1 Au1 114.17(11) 29 .
Ga1 Na1 Au1 121.54(16) 27 .
Au1 Na1 Au1 121.54(16) 27 .
Au2 Na1 Ga3 97.78(14) . 2
Au2 Na1 Ga3 47.12(6) 2 2
Na3 Na1 Ga3 100.34(13) 45_454 2
Au2 Na1 Ga3 98.07(11) 29 2
Ga1 Na1 Ga3 47.92(3) 27 2
Au1 Na1 Ga3 47.92(3) 27 2
Au1 Na1 Ga3 145.2(2) . 2
Au2 Na1 Ga3 47.12(6) . .
Au2 Na1 Ga3 97.78(14) 2 .
Na3 Na1 Ga3 100.34(13) 45_454 .
Au2 Na1 Ga3 98.07(11) 29 .
Ga1 Na1 Ga3 145.2(2) 27 .
Au1 Na1 Ga3 145.2(2) 27 .
Au1 Na1 Ga3 47.92(3) . .
Ga3 Na1 Ga3 117.44(17) 2 .
Au2 Na1 Au1 114.62(10) . 46_554
Au2 Na1 Au1 145.8(2) 2 46_554
Na3 Na1 Au1 58.72(15) 45_454 46_554
Au2 Na1 Au1 89.28(14) 29 46_554
Ga1 Na1 Au1 98.03(14) 27 46_554
Au1 Na1 Au1 98.03(14) 27 46_554
Au1 Na1 Au1 52.40(6) . 46_554
Ga3 Na1 Au1 145.12(13) 2 46_554
Ga3 Na1 Au1 94.93(5) . 46_554
Au2 Na1 Ga1 114.62(10) . 46_554
Au2 Na1 Ga1 145.8(2) 2 46_554
Na3 Na1 Ga1 58.72(15) 45_454 46_554
Au2 Na1 Ga1 89.28(14) 29 46_554
Ga1 Na1 Ga1 98.03(14) 27 46_554
Au1 Na1 Ga1 98.03(14) 27 46_554
Au1 Na1 Ga1 52.40(6) . 46_554
Ga3 Na1 Ga1 145.12(13) 2 46_554
Ga3 Na1 Ga1 94.93(5) . 46_554
Au1 Na1 Ga1 0.000(14) 46_554 46_554
Au2 Na2 Au2 57.40(11) . 29
Au2 Na2 Au2 57.40(11) . 10
Au2 Na2 Au2 57.40(11) 29 10
Au2 Na2 Na2 146.32(7) . 37_554
Au2 Na2 Na2 146.32(7) 29 37_554
Au2 Na2 Na2 146.32(7) 10 37_554
Au2 Na2 Au1 87.62(4) . .
Au2 Na2 Au1 112.94(6) 29 .
Au2 Na2 Au1 144.04(13) 10 .
Na2 Na2 Au1 62.37(10) 37_554 .
Au2 Na2 Ga1 112.94(6) . 10
Au2 Na2 Ga1 144.04(13) 29 10
Au2 Na2 Ga1 87.62(4) 10 10
Na2 Na2 Ga1 62.37(10) 37_554 10
Au1 Na2 Ga1 100.22(13) . 10
Au2 Na2 Au1 112.94(6) . 10
Au2 Na2 Au1 144.04(13) 29 10
Au2 Na2 Au1 87.62(4) 10 10
Na2 Na2 Au1 62.37(10) 37_554 10
Au1 Na2 Au1 100.22(13) . 10
Ga1 Na2 Au1 0.00(2) 10 10
Au2 Na2 Au1 144.04(13) . 7
Au2 Na2 Au1 87.62(4) 29 7
Au2 Na2 Au1 112.94(6) 10 7
Na2 Na2 Au1 62.37(10) 37_554 7
Au1 Na2 Au1 100.22(13) . 7
Ga1 Na2 Au1 100.22(13) 10 7
Au1 Na2 Au1 100.22(13) 10 7
Au2 Na2 Ga1 144.04(13) . 7
Au2 Na2 Ga1 87.62(4) 29 7
Au2 Na2 Ga1 112.94(6) 10 7
Na2 Na2 Ga1 62.37(10) 37_554 7
Au1 Na2 Ga1 100.22(13) . 7
Ga1 Na2 Ga1 100.22(13) 10 7
Au1 Na2 Ga1 100.22(13) 10 7
Au1 Na2 Ga1 0.00(2) 7 7
Au2 Na2 Au1 146.31(13) . 37_554
Au2 Na2 Au1 114.18(6) 29 37_554
Au2 Na2 Au1 89.91(4) 10 37_554
Na2 Na2 Au1 60.21(10) 37_554 37_554
Au1 Na2 Au1 122.6(2) . 37_554
Ga1 Na2 Au1 52.06(5) 10 37_554
Au1 Na2 Au1 52.06(5) 10 37_554
Au1 Na2 Au1 52.06(5) 7 37_554
Ga1 Na2 Au1 52.06(5) 7 37_554
Au2 Na2 Ga1 146.31(13) . 37_554
Au2 Na2 Ga1 114.18(6) 29 37_554
Au2 Na2 Ga1 89.91(4) 10 37_554
Na2 Na2 Ga1 60.21(10) 37_554 37_554
Au1 Na2 Ga1 122.6(2) . 37_554
Ga1 Na2 Ga1 52.06(5) 10 37_554
Au1 Na2 Ga1 52.06(5) 10 37_554
Au1 Na2 Ga1 52.06(5) 7 37_554
Ga1 Na2 Ga1 52.06(5) 7 37_554
Au1 Na2 Ga1 0.000(16) 37_554 37_554
Na1 Na3 Na1 134.5(4) 43_554 41_544
Na1 Na3 Au4 112.76(18) 43_554 .
Na1 Na3 Au4 112.76(18) 41_544 .
Na1 Na3 Ga1 149.70(10) 43_554 3_554
Na1 Na3 Ga1 63.69(10) 41_544 3_554
Au4 Na3 Ga1 57.11(12) . 3_554
Na1 Na3 Au1 149.70(10) 43_554 3_554
Na1 Na3 Au1 63.69(10) 41_544 3_554
Au4 Na3 Au1 57.11(12) . 3_554
Ga1 Na3 Au1 0.000(17) 3_554 3_554
Na1 Na3 Ga1 149.70(10) 43_554 28
Na1 Na3 Ga1 63.69(10) 41_544 28
Au4 Na3 Ga1 57.11(12) . 28
Ga1 Na3 Ga1 53.57(8) 3_554 28
Au1 Na3 Ga1 53.57(8) 3_554 28
Na1 Na3 Au1 149.70(10) 43_554 28
Na1 Na3 Au1 63.69(10) 41_544 28
Au4 Na3 Au1 57.11(12) . 28
Ga1 Na3 Au1 53.57(8) 3_554 28
Au1 Na3 Au1 53.57(8) 3_554 28
Ga1 Na3 Au1 0.000(17) 28 28
Na1 Na3 Au1 63.69(10) 43_554 .
Na1 Na3 Au1 149.70(10) 41_544 .
Au4 Na3 Au1 57.11(12) . .
Ga1 Na3 Au1 114.2(2) 3_554 .
Au1 Na3 Au1 114.2(2) 3_554 .
Ga1 Na3 Au1 90.22(16) 28 .
Au1 Na3 Au1 90.22(16) 28 .
Na1 Na3 Au1 63.69(10) 43_554 26_554
Na1 Na3 Au1 149.70(10) 41_544 26_554
Au4 Na3 Au1 57.11(12) . 26_554
Ga1 Na3 Au1 90.22(16) 3_554 26_554
Au1 Na3 Au1 90.22(16) 3_554 26_554
Ga1 Na3 Au1 114.2(2) 28 26_554
Au1 Na3 Au1 114.2(2) 28 26_554
Au1 Na3 Au1 53.57(8) . 26_554
Na1 Na3 Ga1 63.69(10) 43_554 26_554
Na1 Na3 Ga1 149.70(10) 41_544 26_554
Au4 Na3 Ga1 57.11(12) . 26_554
Ga1 Na3 Ga1 90.22(16) 3_554 26_554
Au1 Na3 Ga1 90.22(16) 3_554 26_554
Ga1 Na3 Ga1 114.2(2) 28 26_554
Au1 Na3 Ga1 114.2(2) 28 26_554
Au1 Na3 Ga1 53.57(8) . 26_554
Au1 Na3 Ga1 0.000(17) 26_554 26_554

loop_
_geom_bond_atom_site_label_1
_geom_bond_atom_site_label_2
_geom_bond_distance
_geom_bond_site_symmetry_2
Au1 Ga3 2.5935(9) .
Au1 Ga3 2.7019(13) 46_554
Au1 Ga1 2.8090(9) 26_554
Au1 Au1 2.8090(9) 26_554
Au1 Ga1 2.8253(5) 46_554
Au1 Au1 2.8253(5) 46_554
Au1 Ga1 2.8253(5) 43_554
Au1 Au1 2.8253(5) 43_554
Au1 Au4 2.9713(9) .
Au1 Na3 3.117(4) .
Au1 Na1 3.124(3) .
Au2 Ga3 2.5238(15) .
Au2 Ga5 2.7967(6) .
Au2 Au2 2.9007(10) 2
Au2 Au2 2.9508(6) 10
Au2 Au2 2.9508(6) 30
Au2 Au2 2.9508(6) 29
Au2 Au2 2.9508(6) 33
Au2 Na1 3.039(5) 2
Au2 Na1 3.039(5) .
Au2 Na2 3.072(5) .
Au2 Na2 3.072(5) 28
Au2 Na1 3.090(5) 33
Ga3 Ga1 2.5935(9) 28
Ga3 Au1 2.5935(9) 28
Ga3 Ga1 2.7019(13) 43_554
Ga3 Au1 2.7019(13) 43_554
Ga3 Ga1 2.7019(13) 18_544
Ga3 Au1 2.7019(13) 18_544
Ga3 Au4 3.1275(17) .
Ga3 Na3 3.212(4) .
Ga3 Na1 3.256(3) 2
Au4 Ga4 2.638(3) 25_554
Au4 Au4 2.638(3) 25_554
Au4 Ga1 2.9713(9) 3_554
Au4 Ga1 2.9713(9) 26_554
Au4 Au1 2.9713(9) 26_554
Au4 Au1 2.9713(9) 3_554
Au4 Ga1 2.9713(9) 28
Au4 Au1 2.9713(9) 28
Au4 Na3 3.100(8) .
Ga5 Au2 2.7967(6) 30
Ga5 Au2 2.7967(6) 6
Ga5 Au2 2.7967(6) 26
Ga5 Au2 2.7967(6) 2
Ga5 Au2 2.7967(6) 34
Ga5 Au2 2.7967(6) 10
Ga5 Au2 2.7967(6) 5
Ga5 Au2 2.7967(6) 29
Ga5 Au2 2.7967(6) 25
Ga5 Au2 2.7967(6) 33
Ga5 Au2 2.7967(6) 9
Na1 Au2 3.039(5) 2
Na1 Na3 3.078(6) 45_454
Na1 Au2 3.090(5) 29
Na1 Ga1 3.124(3) 27
Na1 Au1 3.124(3) 27
Na1 Ga3 3.256(3) 2
Na1 Au1 3.269(5) 46_554
Na1 Ga1 3.269(5) 46_554
Na2 Au2 3.072(5) 29
Na2 Au2 3.072(5) 10
Na2 Na2 3.092(13) 37_554
Na2 Ga1 3.185(3) 10
Na2 Au1 3.185(3) 10
Na2 Au1 3.185(3) 7
Na2 Ga1 3.185(3) 7
Na2 Au1 3.252(3) 37_554
Na2 Ga1 3.252(3) 37_554
Na3 Na1 3.078(6) 43_554
Na3 Na1 3.078(6) 41_544
Na3 Ga1 3.117(4) 3_554
Na3 Au1 3.117(4) 3_554
Na3 Ga1 3.117(4) 28
Na3 Au1 3.117(4) 28
Na3 Au1 3.117(4) 26_554
Na3 Ga1 3.117(4) 26_554
